data_4336338
loop_
_publ_author_name
'Sergio S. Rozenel'
'Rosa Padilla'
'John Arnold'

_publ_section_title
;
 Chemistry of Reduced Monomeric and Dimeric Cobalt Complexes Supported by
 a PNP Pincer Ligand
;
_journal_name_full 'Inorganic Chemistry'
_journal_page_first 11544
_journal_page_last 11550
_journal_paper_doi 10.1021/ic4018882
_journal_volume 52
_journal_year 2013
_chemical_formula_moiety 'C16 H37 Cl Co N P2'
_chemical_formula_sum 'C16 H37 Cl Co N P2'
_chemical_formula_weight 399.79
_chemical_name_systematic
;
 ?
;
_space_group_IT_number 14
_symmetry_cell_setting monoclinic
_symmetry_space_group_name_Hall '-P 2ybc'
_symmetry_space_group_name_H-M 'P 1 21/c 1'
_atom_sites_solution_hydrogens geom
_atom_sites_solution_primary direct
_atom_sites_solution_secondary difmap
_audit_creation_method SHELXL-97
_cell_angle_alpha 90.00
_cell_angle_beta 101.668(2)
_cell_angle_gamma 90.00
_cell_formula_units_Z 4
_cell_length_a 10.2394(11)
_cell_length_b 13.5741(15)
_cell_length_c 15.6167(17)
_cell_measurement_reflns_used 9865
_cell_measurement_temperature 169(2)
_cell_measurement_theta_max 25.36
_cell_measurement_theta_min 2.53
_cell_volume 2125.7(4)
_computing_cell_refinement 'Bruker SAINT'
_computing_data_collection 'Bruker APEX2 v. 2009.1'
_computing_data_reduction 'Bruker SAINT'
_computing_molecular_graphics ORTEP-32
_computing_publication_material WinGX
_computing_structure_refinement 'SHELXL-97 (Sheldrick, 2008)'
_computing_structure_solution SIR-97
_diffrn_ambient_temperature 169(2)
_diffrn_detector_area_resol_mean 8.366
_diffrn_measured_fraction_theta_full 1.000
_diffrn_measured_fraction_theta_max 0.998
_diffrn_measurement_device_type 'Bruker APEX-I CCD'
_diffrn_measurement_method '\f and \w scans'
_diffrn_radiation_monochromator graphite
_diffrn_radiation_source 'fine-focus sealed tube'
_diffrn_radiation_type MoK\a
_diffrn_radiation_wavelength 0.71073
_diffrn_reflns_av_R_equivalents 0.0225
_diffrn_reflns_av_sigmaI/netI 0.0154
_diffrn_reflns_limit_h_max 12
_diffrn_reflns_limit_h_min -12
_diffrn_reflns_limit_k_max 16
_diffrn_reflns_limit_k_min -16
_diffrn_reflns_limit_l_max 18
_diffrn_reflns_limit_l_min -18
_diffrn_reflns_number 24095
_diffrn_reflns_theta_full 25.00
_diffrn_reflns_theta_max 25.36
_diffrn_reflns_theta_min 2.01
_exptl_absorpt_coefficient_mu 1.079
_exptl_absorpt_correction_T_max 0.841
_exptl_absorpt_correction_T_min 0.797
_exptl_absorpt_correction_type multi-scan
_exptl_absorpt_process_details SADABS
_exptl_crystal_colour blue
_exptl_crystal_density_diffrn 1.249
_exptl_crystal_description cubic
_exptl_crystal_F_000 856
_exptl_crystal_size_max 0.21
_exptl_crystal_size_mid 0.20
_exptl_crystal_size_min 0.16
_refine_diff_density_max 0.423
_refine_diff_density_min -0.261
_refine_diff_density_rms 0.050
_refine_ls_extinction_method none
_refine_ls_goodness_of_fit_ref 1.089
_refine_ls_hydrogen_treatment constr
_refine_ls_matrix_type full
_refine_ls_number_parameters 190
_refine_ls_number_reflns 3895
_refine_ls_number_restraints 0
_refine_ls_restrained_S_all 1.089
_refine_ls_R_factor_all 0.0313
_refine_ls_R_factor_gt 0.0275
_refine_ls_shift/su_max 0.001
_refine_ls_shift/su_mean 0.000
_refine_ls_structure_factor_coef Fsqd
_refine_ls_weighting_details 'calc w=1/[\s^2^(Fo^2^)+(0.0266P)^2^+1.6045P] where P=(Fo^2^+2Fc^2^)/3'
_refine_ls_weighting_scheme calc
_refine_ls_wR_factor_gt 0.0656
_refine_ls_wR_factor_ref 0.0693
_reflns_number_gt 3566
_reflns_number_total 3902
_reflns_threshold_expression >2sigma(I)
_cod_data_source_file ic4018882_si_008.cif
_cod_data_source_block HPNPCoCl
_cod_database_code 4336338

loop_
_symmetry_equiv_pos_as_xyz
'x, y, z'
'-x, y+1/2, -z+1/2'
'-x, -y, -z'
'x, -y-1/2, z-1/2'

loop_
_atom_site_label
_atom_site_type_symbol
_atom_site_fract_x
_atom_site_fract_y
_atom_site_fract_z
_atom_site_U_iso_or_equiv
_atom_site_adp_type
_atom_site_occupancy
_atom_site_symmetry_multiplicity
_atom_site_calc_flag
_atom_site_refinement_flags
C1 C 0.3096(2) 1.10584(14) 0.09834(13) 0.0345(4) Uani 1 1 d .
H1A H 0.3640 1.1252 0.1541 0.041 Uiso 1 1 calc R
H1B H 0.3202 1.1551 0.0553 0.041 Uiso 1 1 calc R
C2 C 0.3563(2) 1.00648(15) 0.07133(13) 0.0349(4) Uani 1 1 d .
H2A H 0.4516 1.0084 0.0734 0.042 Uiso 1 1 calc R
H2B H 0.3117 0.9915 0.0119 0.042 Uiso 1 1 calc R
C3 C 0.3094(2) 0.79608(15) 0.07816(14) 0.0386(5) Uani 1 1 d .
H3A H 0.3087 0.7398 0.1174 0.046 Uiso 1 1 calc R
C4 C 0.1789(3) 0.79378(19) 0.01205(16) 0.0522(6) Uani 1 1 d .
H4A H 0.1748 0.7350 -0.0226 0.078 Uiso 1 1 calc R
H4B H 0.1734 0.8505 -0.0253 0.078 Uiso 1 1 calc R
H4C H 0.1059 0.7944 0.0421 0.078 Uiso 1 1 calc R
C5 C 0.4270(3) 0.7814(2) 0.0328(2) 0.0666(8) Uani 1 1 d .
H5A H 0.4147 0.7216 -0.0007 0.100 Uiso 1 1 calc R
H5B H 0.5082 0.7773 0.0759 0.100 Uiso 1 1 calc R
H5C H 0.4321 0.8360 -0.0054 0.100 Uiso 1 1 calc R
C6 C 0.4814(2) 0.88992(18) 0.22240(15) 0.0441(5) Uani 1 1 d .
H6A H 0.5465 0.8702 0.1874 0.053 Uiso 1 1 calc R
C7 C 0.5325(3) 0.9823(2) 0.2716(2) 0.0636(7) Uani 1 1 d .
H7A H 0.6159 0.9686 0.3104 0.095 Uiso 1 1 calc R
H7B H 0.4689 1.0044 0.3049 0.095 Uiso 1 1 calc R
H7C H 0.5451 1.0326 0.2309 0.095 Uiso 1 1 calc R
C8 C 0.4689(3) 0.8054(2) 0.28491(17) 0.0615(7) Uani 1 1 d .
H8A H 0.5531 0.7953 0.3240 0.092 Uiso 1 1 calc R
H8B H 0.4434 0.7464 0.2520 0.092 Uiso 1 1 calc R
H8C H 0.4024 0.8215 0.3180 0.092 Uiso 1 1 calc R
C9 C 0.1271(2) 1.19172(14) 0.14630(13) 0.0352(4) Uani 1 1 d .
H9A H 0.0306 1.1968 0.1324 0.042 Uiso 1 1 calc R
H9B H 0.1632 1.2488 0.1218 0.042 Uiso 1 1 calc R
C10 C 0.1749(2) 1.19196(14) 0.24572(12) 0.0335(4) Uani 1 1 d .
H10A H 0.1296 1.2437 0.2712 0.040 Uiso 1 1 calc R
H10B H 0.2699 1.2053 0.2601 0.040 Uiso 1 1 calc R
C11 C 0.2667(2) 1.07336(15) 0.39642(12) 0.0335(4) Uani 1 1 d .
H11A H 0.3519 1.0890 0.3801 0.040 Uiso 1 1 calc R
C12 C 0.2862(3) 0.97264(17) 0.44072(15) 0.0490(6) Uani 1 1 d .
H12A H 0.3520 0.9776 0.4939 0.074 Uiso 1 1 calc R
H12B H 0.3155 0.9262 0.4023 0.074 Uiso 1 1 calc R
H12C H 0.2032 0.9508 0.4539 0.074 Uiso 1 1 calc R
C13 C 0.2461(3) 1.15291(17) 0.46154(14) 0.0470(6) Uani 1 1 d .
H13A H 0.3153 1.1483 0.5130 0.070 Uiso 1 1 calc R
H13B H 0.1609 1.1438 0.4772 0.070 Uiso 1 1 calc R
H13C H 0.2490 1.2167 0.4354 0.070 Uiso 1 1 calc R
C14 C -0.0200(2) 1.0912(2) 0.32790(15) 0.0482(6) Uani 1 1 d .
H14A H -0.0046 1.1378 0.3768 0.058 Uiso 1 1 calc R
C15 C -0.0677(3) 0.9936(3) 0.36010(18) 0.0703(9) Uani 1 1 d .
H15A H -0.1505 1.0039 0.3787 0.106 Uiso 1 1 calc R
H15B H -0.0021 0.9695 0.4083 0.106 Uiso 1 1 calc R
H15C H -0.0805 0.9463 0.3135 0.106 Uiso 1 1 calc R
C16 C -0.1266(2) 1.1340(2) 0.25467(18) 0.0596(7) Uani 1 1 d .
H16A H -0.2078 1.1434 0.2755 0.089 Uiso 1 1 calc R
H16B H -0.1424 1.0894 0.2059 0.089 Uiso 1 1 calc R
H16C H -0.0967 1.1962 0.2366 0.089 Uiso 1 1 calc R
N1 N 0.16851(16) 1.10103(11) 0.10585(10) 0.0291(3) Uani 1 1 d .
H1 H 0.1186 1.0970 0.0507 0.035 Uiso 1 1 calc R
P1 P 0.31822(5) 0.90972(3) 0.14616(3) 0.02788(12) Uani 1 1 d .
P2 P 0.14064(5) 1.07150(4) 0.29192(3) 0.02705(12) Uani 1 1 d .
Cl1 Cl -0.07655(5) 0.91164(4) 0.11677(3) 0.03744(13) Uani 1 1 d .
Co1 Co 0.12754(2) 0.971512(18) 0.175414(15) 0.02542(8) Uani 1 1 d .

loop_
_atom_site_aniso_label
_atom_site_aniso_U_11
_atom_site_aniso_U_22
_atom_site_aniso_U_33
_atom_site_aniso_U_23
_atom_site_aniso_U_13
_atom_site_aniso_U_12
C1 0.0417(12) 0.0286(10) 0.0364(10) 0.0048(8) 0.0155(9) -0.0057(9)
C2 0.0395(11) 0.0358(10) 0.0333(10) 0.0014(8) 0.0166(9) -0.0019(9)
C3 0.0441(12) 0.0294(10) 0.0433(11) -0.0061(9) 0.0112(10) 0.0022(9)
C4 0.0555(15) 0.0489(14) 0.0491(13) -0.0215(11) 0.0029(11) 0.0049(11)
C5 0.0620(17) 0.0586(16) 0.086(2) -0.0374(15) 0.0315(15) -0.0019(13)
C6 0.0361(12) 0.0497(13) 0.0446(12) -0.0005(10) 0.0036(10) 0.0069(10)
C7 0.0436(15) 0.0709(18) 0.0686(18) -0.0115(14) -0.0068(13) -0.0021(13)
C8 0.0659(17) 0.0590(16) 0.0532(15) 0.0135(13) -0.0028(13) 0.0210(14)
C9 0.0448(12) 0.0280(10) 0.0325(10) 0.0039(8) 0.0069(9) 0.0075(9)
C10 0.0434(12) 0.0268(10) 0.0314(10) -0.0042(8) 0.0104(9) 0.0016(8)
C11 0.0391(11) 0.0345(11) 0.0265(9) -0.0025(8) 0.0055(8) -0.0053(9)
C12 0.0649(16) 0.0411(13) 0.0387(12) 0.0036(10) 0.0049(11) 0.0030(11)
C13 0.0650(16) 0.0417(12) 0.0302(11) -0.0095(9) 0.0003(10) -0.0055(11)
C14 0.0367(12) 0.0724(17) 0.0384(12) -0.0203(11) 0.0145(10) -0.0045(11)
C15 0.0477(15) 0.119(3) 0.0498(15) 0.0142(16) 0.0228(13) -0.0215(16)
C16 0.0373(13) 0.0721(18) 0.0718(17) -0.0136(14) 0.0168(12) 0.0088(12)
N1 0.0351(9) 0.0302(8) 0.0215(7) 0.0000(6) 0.0049(6) 0.0003(7)
P1 0.0306(3) 0.0244(2) 0.0295(2) -0.00233(18) 0.0081(2) -0.00113(19)
P2 0.0307(3) 0.0290(3) 0.0224(2) -0.00448(18) 0.00780(19) -0.00369(19)
Cl1 0.0349(3) 0.0463(3) 0.0301(2) -0.0042(2) 0.0041(2) -0.0135(2)
Co1 0.02834(15) 0.02597(14) 0.02257(14) -0.00339(9) 0.00660(10) -0.00476(10)

loop_
_atom_type_symbol
_atom_type_description
_atom_type_scat_dispersion_real
_atom_type_scat_dispersion_imag
_atom_type_scat_source
C C 0.0033 0.0016 'International Tables Vol C Tables 4.2.6.8 and 6.1.1.4'
H H 0.0000 0.0000 'International Tables Vol C Tables 4.2.6.8 and 6.1.1.4'
N N 0.0061 0.0033 'International Tables Vol C Tables 4.2.6.8 and 6.1.1.4'
P P 0.1023 0.0942 'International Tables Vol C Tables 4.2.6.8 and 6.1.1.4'
Cl Cl 0.1484 0.1585 'International Tables Vol C Tables 4.2.6.8 and 6.1.1.4'
Co Co 0.3494 0.9721 'International Tables Vol C Tables 4.2.6.8 and 6.1.1.4'

loop_
_geom_angle_atom_site_label_1
_geom_angle_atom_site_label_2
_geom_angle_atom_site_label_3
_geom_angle
N1 C1 C2 110.57(16)
N1 C1 H1A 109.5
C2 C1 H1A 109.5
N1 C1 H1B 109.5
C2 C1 H1B 109.5
H1A C1 H1B 108.1
C1 C2 P1 109.65(13)
C1 C2 H2A 109.7
P1 C2 H2A 109.7
C1 C2 H2B 109.7
P1 C2 H2B 109.7
H2A C2 H2B 108.2
C4 C3 C5 110.5(2)
C4 C3 P1 109.87(15)
C5 C3 P1 114.84(16)
C4 C3 H3A 107.1
C5 C3 H3A 107.1
P1 C3 H3A 107.1
C3 C4 H4A 109.5
C3 C4 H4B 109.5
H4A C4 H4B 109.5
C3 C4 H4C 109.5
H4A C4 H4C 109.5
H4B C4 H4C 109.5
C3 C5 H5A 109.5
C3 C5 H5B 109.5
H5A C5 H5B 109.5
C3 C5 H5C 109.5
H5A C5 H5C 109.5
H5B C5 H5C 109.5
C7 C6 C8 111.3(2)
C7 C6 P1 112.28(17)
C8 C6 P1 109.63(17)
C7 C6 H6A 107.8
C8 C6 H6A 107.8
P1 C6 H6A 107.8
C6 C7 H7A 109.5
C6 C7 H7B 109.5
H7A C7 H7B 109.5
C6 C7 H7C 109.5
H7A C7 H7C 109.5
H7B C7 H7C 109.5
C6 C8 H8A 109.5
C6 C8 H8B 109.5
H8A C8 H8B 109.5
C6 C8 H8C 109.5
H8A C8 H8C 109.5
H8B C8 H8C 109.5
N1 C9 C10 111.89(15)
N1 C9 H9A 109.2
C10 C9 H9A 109.2
N1 C9 H9B 109.2
C10 C9 H9B 109.2
H9A C9 H9B 107.9
C9 C10 P2 110.29(13)
C9 C10 H10A 109.6
P2 C10 H10A 109.6
C9 C10 H10B 109.6
P2 C10 H10B 109.6
H10A C10 H10B 108.1
C12 C11 C13 110.76(17)
C12 C11 P2 112.83(15)
C13 C11 P2 115.33(15)
C12 C11 H11A 105.7
C13 C11 H11A 105.7
P2 C11 H11A 105.7
C11 C12 H12A 109.5
C11 C12 H12B 109.5
H12A C12 H12B 109.5
C11 C12 H12C 109.5
H12A C12 H12C 109.5
H12B C12 H12C 109.5
C11 C13 H13A 109.5
C11 C13 H13B 109.5
H13A C13 H13B 109.5
C11 C13 H13C 109.5
H13A C13 H13C 109.5
H13B C13 H13C 109.5
C16 C14 C15 110.4(2)
C16 C14 P2 111.71(16)
C15 C14 P2 109.57(19)
C16 C14 H14A 108.4
C15 C14 H14A 108.4
P2 C14 H14A 108.4
C14 C15 H15A 109.5
C14 C15 H15B 109.5
H15A C15 H15B 109.5
C14 C15 H15C 109.5
H15A C15 H15C 109.5
H15B C15 H15C 109.5
C14 C16 H16A 109.5
C14 C16 H16B 109.5
H16A C16 H16B 109.5
C14 C16 H16C 109.5
H16A C16 H16C 109.5
H16B C16 H16C 109.5
C1 N1 C9 111.48(15)
C1 N1 Co1 111.75(11)
C9 N1 Co1 111.17(11)
C1 N1 H1 107.4
C9 N1 H1 107.4
Co1 N1 H1 107.4
C2 P1 C3 102.69(10)
C2 P1 C6 103.25(10)
C3 P1 C6 100.27(10)
C2 P1 Co1 99.53(7)
C3 P1 Co1 118.61(7)
C6 P1 Co1 128.69(8)
C10 P2 C14 103.89(11)
C10 P2 C11 100.19(9)
C14 P2 C11 103.39(10)
C10 P2 Co1 101.69(6)
C14 P2 Co1 114.73(7)
C11 P2 Co1 129.25(7)
N1 Co1 P2 85.97(4)
N1 Co1 P1 86.36(5)
P2 Co1 P1 118.38(2)
N1 Co1 Cl1 110.39(5)
P2 Co1 Cl1 116.35(2)
P1 Co1 Cl1 123.54(2)

loop_
_geom_bond_atom_site_label_1
_geom_bond_atom_site_label_2
_geom_bond_distance
C1 N1 1.474(3)
C1 C2 1.519(3)
C1 H1A 0.9700
C1 H1B 0.9700
C2 P1 1.851(2)
C2 H2A 0.9700
C2 H2B 0.9700
C3 C4 1.514(3)
C3 C5 1.529(3)
C3 P1 1.864(2)
C3 H3A 0.9800
C4 H4A 0.9600
C4 H4B 0.9600
C4 H4C 0.9600
C5 H5A 0.9600
C5 H5B 0.9600
C5 H5C 0.9600
C6 C7 1.508(3)
C6 C8 1.528(3)
C6 P1 1.865(2)
C6 H6A 0.9800
C7 H7A 0.9600
C7 H7B 0.9600
C7 H7C 0.9600
C8 H8A 0.9600
C8 H8B 0.9600
C8 H8C 0.9600
C9 N1 1.484(2)
C9 C10 1.531(3)
C9 H9A 0.9700
C9 H9B 0.9700
C10 P2 1.849(2)
C10 H10A 0.9700
C10 H10B 0.9700
C11 C12 1.527(3)
C11 C13 1.527(3)
C11 P2 1.865(2)
C11 H11A 0.9800
C12 H12A 0.9600
C12 H12B 0.9600
C12 H12C 0.9600
C13 H13A 0.9600
C13 H13B 0.9600
C13 H13C 0.9600
C14 C16 1.527(4)
C14 C15 1.532(4)
C14 P2 1.862(2)
C14 H14A 0.9800
C15 H15A 0.9600
C15 H15B 0.9600
C15 H15C 0.9600
C16 H16A 0.9600
C16 H16B 0.9600
C16 H16C 0.9600
N1 Co1 2.1520(16)
N1 H1 0.9100
P1 Co1 2.2551(6)
P2 Co1 2.2521(5)
Cl1 Co1 2.2566(6)
